data_7031994
loop_
_publ_author_name
'Erdmann, Markus'
'Wiegand, Thomas'
'Blumenberg, Jonas'
'Eckert, Hellmut'
'Ren, Jinjun'
'Daniliuc, Constantin G.'
'Kehr, Gerald'
'Erker, Gerhard'

_publ_section_title
;
 Formation, structural characterization, and reactions of a unique
 cyclotrimeric vicinal Lewis pair containing (C6F5)2P-Lewis base and
 (C6F5)BH-Lewis acid components.
;
_journal_issue 40
_journal_name_full 'Dalton transactions (Cambridge, England : 2003)'
_journal_page_first 15159
_journal_page_last 15169
_journal_paper_doi 10.1039/c4dt02081b
_journal_volume 43
_journal_year 2014
_chemical_formula_sum 'C63 H21 B3 F45 P3'
_chemical_formula_weight 1758.14
_chemical_name_systematic
; 
 ? 
;
_space_group_IT_number 167
_symmetry_cell_setting trigonal
_symmetry_space_group_name_Hall '-R 3 2"c'
_symmetry_space_group_name_H-M 'R -3 c :H'
_atom_sites_solution_hydrogens geom
_atom_sites_solution_primary direct
_atom_sites_solution_secondary difmap
_audit_creation_method SHELXL-97
_cell_angle_alpha 90.00
_cell_angle_beta 90.00
_cell_angle_gamma 120.00
_cell_formula_units_Z 12
_cell_length_a 25.0360(4)
_cell_length_b 25.0360(4)
_cell_length_c 35.7640(10)
_cell_measurement_reflns_used 7445
_cell_measurement_temperature 223(2)
_cell_measurement_theta_max 68.25
_cell_measurement_theta_min 0.88
_cell_volume 19413.6(7)
_computing_cell_refinement 'Collect (Nonius B.V., 1998)'
_computing_data_collection 'Collect (Nonius B.V., 1998)'
_computing_data_reduction 'Denzo-SMN (Otwinowski & Minor, 1997)'
_computing_molecular_graphics 'XP (BrukerAXS, 2000)'
_computing_publication_material 'SHELXL-97 (Sheldrick, 1997)'
_computing_structure_refinement 'SHELXL-97 (Sheldrick, 1997)'
_computing_structure_solution 'SHELXS-97 (Sheldrick, 1990)'
_diffrn_ambient_temperature 223(2)
_diffrn_measured_fraction_theta_full 0.989
_diffrn_measured_fraction_theta_max 0.989
_diffrn_measurement_device_type 'Nonius KappaCCD APEXII'
_diffrn_measurement_method '\W and \f scans'
_diffrn_radiation_monochromator graphite
_diffrn_radiation_source 'fine-focus sealed tube'
_diffrn_radiation_type CuK\a
_diffrn_radiation_wavelength 1.54178
_diffrn_reflns_av_R_equivalents 0.058
_diffrn_reflns_av_sigmaI/netI 0.0211
_diffrn_reflns_limit_h_max 29
_diffrn_reflns_limit_h_min 0
_diffrn_reflns_limit_k_max 0
_diffrn_reflns_limit_k_min -25
_diffrn_reflns_limit_l_max 42
_diffrn_reflns_limit_l_min -42
_diffrn_reflns_number 59983
_diffrn_reflns_theta_full 66.99
_diffrn_reflns_theta_max 66.99
_diffrn_reflns_theta_min 5.12
_exptl_absorpt_coefficient_mu 2.463
_exptl_absorpt_correction_T_max 0.7908
_exptl_absorpt_correction_T_min 0.4391
_exptl_absorpt_correction_type multi-scan
_exptl_absorpt_process_details 'denzo (Otwinowski, Borek, Majewski & Minor, 2003)'
_exptl_crystal_colour colourless
_exptl_crystal_density_diffrn 1.805
_exptl_crystal_density_method 'not measured'
_exptl_crystal_description plate
_exptl_crystal_F_000 10368
_exptl_crystal_size_max 0.40
_exptl_crystal_size_mid 0.15
_exptl_crystal_size_min 0.10
_refine_diff_density_max 0.313
_refine_diff_density_min -0.235
_refine_diff_density_rms 0.043
_refine_ls_extinction_method none
_refine_ls_goodness_of_fit_ref 1.030
_refine_ls_hydrogen_treatment mixed
_refine_ls_matrix_type full
_refine_ls_number_parameters 348
_refine_ls_number_reflns 3823
_refine_ls_number_restraints 0
_refine_ls_restrained_S_all 1.030
_refine_ls_R_factor_all 0.0518
_refine_ls_R_factor_gt 0.0424
_refine_ls_shift/su_max 0.001
_refine_ls_shift/su_mean 0.000
_refine_ls_structure_factor_coef Fsqd
_refine_ls_weighting_details 'calc w=1/[\s^2^(Fo^2^)+(0.0550P)^2^+33.3418P] where P=(Fo^2^+2Fc^2^)/3'
_refine_ls_weighting_scheme calc
_refine_ls_wR_factor_gt 0.1088
_refine_ls_wR_factor_ref 0.1153
_reflns_number_gt 3189
_reflns_number_total 3823
_reflns_threshold_expression >2sigma(I)
_cod_data_source_file c4dt02081b2.cif
_cod_data_source_block erk6958
_cod_depositor_comments 'Adding full bibliography for 7031994--7031996.cif.'
_cod_original_sg_symbol_H-M R-3c
_cod_database_code 7031994

loop_
_symmetry_equiv_pos_as_xyz
'x, y, z'
'-y, x-y, z'
'-x+y, -x, z'
'y, x, -z+1/2'
'x-y, -y, -z+1/2'
'-x, -x+y, -z+1/2'
'x+2/3, y+1/3, z+1/3'
'-y+2/3, x-y+1/3, z+1/3'
'-x+y+2/3, -x+1/3, z+1/3'
'y+2/3, x+1/3, -z+5/6'
'x-y+2/3, -y+1/3, -z+5/6'
'-x+2/3, -x+y+1/3, -z+5/6'
'x+1/3, y+2/3, z+2/3'
'-y+1/3, x-y+2/3, z+2/3'
'-x+y+1/3, -x+2/3, z+2/3'
'y+1/3, x+2/3, -z+7/6'
'x-y+1/3, -y+2/3, -z+7/6'
'-x+1/3, -x+y+2/3, -z+7/6'
'-x, -y, -z'
'y, -x+y, -z'
'x-y, x, -z'
'-y, -x, z-1/2'
'-x+y, y, z-1/2'
'x, x-y, z-1/2'
'-x+2/3, -y+1/3, -z+1/3'
'y+2/3, -x+y+1/3, -z+1/3'
'x-y+2/3, x+1/3, -z+1/3'
'-y+2/3, -x+1/3, z-1/6'
'-x+y+2/3, y+1/3, z-1/6'
'x+2/3, x-y+1/3, z-1/6'
'-x+1/3, -y+2/3, -z+2/3'
'y+1/3, -x+y+2/3, -z+2/3'
'x-y+1/3, x+2/3, -z+2/3'
'-y+1/3, -x+2/3, z+1/6'
'-x+y+1/3, y+2/3, z+1/6'
'x+1/3, x-y+2/3, z+1/6'

loop_
_atom_site_label
_atom_site_type_symbol
_atom_site_fract_x
_atom_site_fract_y
_atom_site_fract_z
_atom_site_U_iso_or_equiv
_atom_site_adp_type
_atom_site_occupancy
_atom_site_symmetry_multiplicity
_atom_site_calc_flag
_atom_site_refinement_flags
P1 P 0.24632(3) 0.51384(3) 0.523615(18) 0.04667(18) Uani 1 1 d .
B1 B 0.21410(12) 0.66376(12) 0.51183(8) 0.0477(6) Uani 1 1 d .
H01 H 0.2275(11) 0.6711(11) 0.4813(7) 0.049(6) Uiso 1 1 d .
C1 C 0.21321(11) 0.55972(11) 0.50509(8) 0.0532(6) Uani 1 1 d .
H1 H 0.2323 0.5761 0.4804 0.064 Uiso 1 1 calc R
C2 C 0.23090(11) 0.61520(10) 0.53104(7) 0.0497(6) Uani 1 1 d .
H2A H 0.2752 0.6359 0.5363 0.060 Uiso 1 1 calc R
H2B H 0.2087 0.6007 0.5548 0.060 Uiso 1 1 calc R
C3 C 0.14298(12) 0.52130(13) 0.49927(10) 0.0748(9) Uani 1 1 d .
H3A H 0.1224 0.5126 0.5233 0.112 Uiso 1 1 calc R
H3B H 0.1328 0.4828 0.4870 0.112 Uiso 1 1 calc R
H3C H 0.1295 0.5442 0.4839 0.112 Uiso 1 1 calc R
C11 C 0.21341(11) 0.49258(11) 0.57066(7) 0.0504(6) Uani 1 1 d .
F12 F 0.11689(7) 0.41175(8) 0.54964(5) 0.0760(5) Uani 1 1 d .
C12 C 0.15342(12) 0.44522(12) 0.57782(8) 0.0589(6) Uani 1 1 d .
F13 F 0.07196(8) 0.38403(9) 0.61885(6) 0.0958(6) Uani 1 1 d .
C13 C 0.12982(13) 0.42947(13) 0.61308(9) 0.0679(8) Uani 1 1 d .
F14 F 0.14440(10) 0.44452(11) 0.67761(5) 0.0988(6) Uani 1 1 d .
C14 C 0.16585(15) 0.46054(15) 0.64314(9) 0.0688(8) Uani 1 1 d .
F15 F 0.26057(9) 0.53829(10) 0.66682(5) 0.0874(6) Uani 1 1 d .
C15 C 0.22514(13) 0.50825(14) 0.63732(8) 0.0633(7) Uani 1 1 d .
F16 F 0.30434(6) 0.57328(7) 0.59741(4) 0.0634(4) Uani 1 1 d .
C16 C 0.24737(11) 0.52433(11) 0.60168(7) 0.0525(6) Uani 1 1 d .
C21 C 0.21442(10) 0.44034(10) 0.49786(7) 0.0500(6) Uani 1 1 d .
F22 F 0.21258(8) 0.48649(7) 0.44054(5) 0.0720(5) Uani 1 1 d .
C22 C 0.20457(12) 0.43704(11) 0.45980(8) 0.0563(6) Uani 1 1 d .
F23 F 0.17738(9) 0.38284(8) 0.40252(5) 0.0855(5) Uani 1 1 d .
C23 C 0.18720(13) 0.38388(13) 0.43911(8) 0.0639(7) Uani 1 1 d .
F24 F 0.16351(9) 0.28080(8) 0.43718(6) 0.0907(6) Uani 1 1 d .
C24 C 0.18019(13) 0.33236(12) 0.45674(9) 0.0670(8) Uani 1 1 d .
F25 F 0.18471(8) 0.28361(7) 0.51177(6) 0.0818(5) Uani 1 1 d .
C25 C 0.19041(12) 0.33374(11) 0.49424(9) 0.0614(7) Uani 1 1 d .
F26 F 0.21806(7) 0.38541(7) 0.55107(4) 0.0645(4) Uani 1 1 d .
C26 C 0.20760(11) 0.38687(11) 0.51449(8) 0.0528(6) Uani 1 1 d .
C31 C 0.14330(11) 0.64871(10) 0.51596(7) 0.0484(5) Uani 1 1 d .
F32 F 0.12847(8) 0.64436(9) 0.45061(4) 0.0782(5) Uani 1 1 d .
C32 C 0.10630(12) 0.64064(12) 0.48521(8) 0.0555(6) Uani 1 1 d .
F33 F 0.01266(9) 0.62013(10) 0.45682(6) 0.0964(6) Uani 1 1 d .
C33 C 0.04629(13) 0.62838(13) 0.48795(9) 0.0662(8) Uani 1 1 d .
F34 F -0.03715(7) 0.61351(9) 0.52543(7) 0.0985(7) Uani 1 1 d .
C34 C 0.02106(12) 0.62443(13) 0.52226(10) 0.0689(8) Uani 1 1 d .
F35 F 0.03078(8) 0.62652(10) 0.58779(6) 0.0942(6) Uani 1 1 d .
C35 C 0.05526(12) 0.63127(13) 0.55365(9) 0.0647(7) Uani 1 1 d .
F36 F 0.14680(7) 0.65080(9) 0.58173(4) 0.0744(5) Uani 1 1 d .
C36 C 0.11487(11) 0.64298(12) 0.54958(7) 0.0554(6) Uani 1 1 d .

loop_
_atom_site_aniso_label
_atom_site_aniso_U_11
_atom_site_aniso_U_22
_atom_site_aniso_U_33
_atom_site_aniso_U_23
_atom_site_aniso_U_13
_atom_site_aniso_U_12
P1 0.0387(3) 0.0329(3) 0.0661(4) -0.0014(2) -0.0060(3) 0.0163(2)
B1 0.0433(14) 0.0407(14) 0.0610(17) 0.0021(12) 0.0019(12) 0.0224(12)
C1 0.0476(13) 0.0387(12) 0.0738(16) -0.0036(11) -0.0116(12) 0.0219(11)
C2 0.0405(12) 0.0383(12) 0.0701(15) -0.0004(11) -0.0042(11) 0.0197(10)
C3 0.0513(16) 0.0464(15) 0.126(3) -0.0150(16) -0.0292(16) 0.0238(13)
C11 0.0422(13) 0.0398(12) 0.0725(16) -0.0011(11) -0.0037(11) 0.0229(10)
F12 0.0460(8) 0.0624(10) 0.0968(12) -0.0115(9) 0.0003(8) 0.0100(7)
C12 0.0492(14) 0.0494(14) 0.0773(18) -0.0018(13) -0.0002(13) 0.0242(12)
F13 0.0672(11) 0.0717(11) 0.1229(16) 0.0122(11) 0.0344(10) 0.0154(9)
C13 0.0573(17) 0.0554(16) 0.091(2) 0.0088(15) 0.0150(15) 0.0283(14)
F14 0.1019(15) 0.1251(17) 0.0831(13) 0.0263(11) 0.0300(11) 0.0671(14)
C14 0.073(2) 0.080(2) 0.0719(18) 0.0169(16) 0.0198(15) 0.0524(17)
F15 0.0793(12) 0.1297(16) 0.0682(10) -0.0147(10) -0.0073(9) 0.0636(12)
C15 0.0631(17) 0.0772(19) 0.0651(17) -0.0047(14) -0.0065(14) 0.0468(16)
F16 0.0475(8) 0.0625(9) 0.0742(10) -0.0116(7) -0.0053(7) 0.0231(7)
C16 0.0437(13) 0.0503(14) 0.0693(16) 0.0002(12) -0.0005(11) 0.0277(12)
C21 0.0384(12) 0.0374(12) 0.0711(16) -0.0007(11) -0.0047(11) 0.0166(10)
F22 0.0896(12) 0.0521(9) 0.0721(10) -0.0011(7) -0.0150(8) 0.0338(8)
C22 0.0535(15) 0.0384(13) 0.0730(17) -0.0028(11) -0.0086(12) 0.0199(11)
F23 0.0942(13) 0.0724(11) 0.0771(12) -0.0193(9) -0.0169(9) 0.0321(10)
C23 0.0565(16) 0.0509(15) 0.0752(18) -0.0093(13) -0.0081(13) 0.0200(13)
F24 0.0919(13) 0.0506(9) 0.1189(15) -0.0285(9) -0.0060(11) 0.0277(9)
C24 0.0556(16) 0.0399(14) 0.096(2) -0.0174(14) -0.0035(15) 0.0167(12)
F25 0.0868(12) 0.0398(8) 0.1204(14) 0.0070(8) 0.0099(10) 0.0329(8)
C25 0.0505(15) 0.0321(12) 0.097(2) 0.0039(13) 0.0063(14) 0.0175(11)
F26 0.0703(10) 0.0500(8) 0.0790(11) 0.0084(7) 0.0006(8) 0.0345(8)
C26 0.0452(13) 0.0399(13) 0.0709(17) 0.0001(11) -0.0009(11) 0.0195(11)
C31 0.0425(12) 0.0400(12) 0.0631(15) 0.0026(10) -0.0016(11) 0.0209(10)
F32 0.0764(11) 0.0960(13) 0.0627(10) 0.0079(9) -0.0066(8) 0.0435(10)
C32 0.0522(15) 0.0488(14) 0.0682(17) 0.0004(12) -0.0061(12) 0.0273(12)
F33 0.0793(12) 0.1088(15) 0.1126(15) -0.0132(12) -0.0404(11) 0.0556(12)
C33 0.0536(16) 0.0569(16) 0.091(2) -0.0097(14) -0.0239(15) 0.0297(13)
F34 0.0414(9) 0.0948(13) 0.1599(19) -0.0387(13) -0.0172(10) 0.0346(9)
C34 0.0377(14) 0.0569(16) 0.112(2) -0.0174(15) -0.0111(15) 0.0234(12)
F35 0.0580(10) 0.1164(15) 0.0989(14) -0.0191(11) 0.0153(9) 0.0366(10)
C35 0.0441(14) 0.0605(16) 0.0835(19) -0.0091(14) 0.0070(14) 0.0216(13)
F36 0.0544(9) 0.1012(13) 0.0628(9) -0.0044(8) -0.0002(7) 0.0351(9)
C36 0.0421(13) 0.0552(15) 0.0661(16) -0.0048(12) -0.0050(11) 0.0222(12)

loop_
_atom_type_symbol
_atom_type_description
_atom_type_scat_dispersion_real
_atom_type_scat_dispersion_imag
_atom_type_scat_source
C C 0.0181 0.0091 'International Tables Vol C Tables 4.2.6.8 and 6.1.1.4'
H H 0.0000 0.0000 'International Tables Vol C Tables 4.2.6.8 and 6.1.1.4'
B B 0.0090 0.0039 'International Tables Vol C Tables 4.2.6.8 and 6.1.1.4'
F F 0.0727 0.0534 'International Tables Vol C Tables 4.2.6.8 and 6.1.1.4'
P P 0.2955 0.4335 'International Tables Vol C Tables 4.2.6.8 and 6.1.1.4'

loop_
_geom_angle_atom_site_label_1
_geom_angle_atom_site_label_2
_geom_angle_atom_site_label_3
_geom_angle
_geom_angle_site_symmetry_1
_geom_angle_site_symmetry_3
C11 P1 C1 103.54(12) . .
C11 P1 C21 105.14(11) . .
C1 P1 C21 109.69(11) . .
C11 P1 B1 124.38(12) . 2_665
C1 P1 B1 113.13(12) . 2_665
C21 P1 B1 100.19(11) . 2_665
C31 B1 C2 116.7(2) . .
C31 B1 P1 106.22(16) . 3_565
C2 B1 P1 118.31(18) . 3_565
C31 B1 H01 109.0(12) . .
C2 B1 H01 111.3(12) . .
P1 B1 H01 92.5(12) 3_565 .
C3 C1 C2 111.6(2) . .
C3 C1 P1 112.85(18) . .
C2 C1 P1 109.23(16) . .
C3 C1 H1 107.6 . .
C2 C1 H1 107.6 . .
P1 C1 H1 107.6 . .
C1 C2 B1 110.8(2) . .
C1 C2 H2A 109.5 . .
B1 C2 H2A 109.5 . .
C1 C2 H2B 109.5 . .
B1 C2 H2B 109.5 . .
H2A C2 H2B 108.1 . .
C1 C3 H3A 109.5 . .
C1 C3 H3B 109.5 . .
H3A C3 H3B 109.5 . .
C1 C3 H3C 109.5 . .
H3A C3 H3C 109.5 . .
H3B C3 H3C 109.5 . .
C16 C11 C12 115.7(2) . .
C16 C11 P1 120.81(19) . .
C12 C11 P1 123.5(2) . .
F12 C12 C13 117.0(2) . .
F12 C12 C11 120.2(2) . .
C13 C12 C11 122.8(3) . .
F13 C13 C12 121.1(3) . .
F13 C13 C14 119.2(3) . .
C12 C13 C14 119.7(3) . .
F14 C14 C13 120.5(3) . .
F14 C14 C15 120.1(3) . .
C13 C14 C15 119.5(3) . .
F15 C15 C16 120.7(3) . .
F15 C15 C14 119.4(3) . .
C16 C15 C14 119.9(3) . .
F16 C16 C15 117.6(2) . .
F16 C16 C11 120.0(2) . .
C15 C16 C11 122.4(2) . .
C22 C21 C26 115.5(2) . .
C22 C21 P1 121.88(18) . .
C26 C21 P1 121.92(19) . .
F22 C22 C21 120.8(2) . .
F22 C22 C23 116.2(2) . .
C21 C22 C23 123.0(2) . .
F23 C23 C24 120.0(3) . .
F23 C23 C22 120.6(3) . .
C24 C23 C22 119.3(3) . .
F24 C24 C25 120.2(3) . .
F24 C24 C23 120.0(3) . .
C25 C24 C23 119.8(2) . .
F25 C25 C24 120.3(2) . .
F25 C25 C26 119.4(3) . .
C24 C25 C26 120.3(2) . .
F26 C26 C25 117.2(2) . .
F26 C26 C21 120.7(2) . .
C25 C26 C21 122.0(3) . .
C36 C31 C32 114.0(2) . .
C36 C31 B1 123.7(2) . .
C32 C31 B1 122.3(2) . .
F32 C32 C33 116.6(2) . .
F32 C32 C31 119.9(2) . .
C33 C32 C31 123.4(3) . .
F33 C33 C34 120.1(3) . .
F33 C33 C32 120.2(3) . .
C34 C33 C32 119.7(3) . .
F34 C34 C33 120.5(3) . .
F34 C34 C35 120.1(3) . .
C33 C34 C35 119.4(2) . .
F35 C35 C34 120.3(3) . .
F35 C35 C36 120.8(3) . .
C34 C35 C36 118.9(3) . .
F36 C36 C31 119.4(2) . .
F36 C36 C35 116.0(2) . .
C31 C36 C35 124.5(3) . .

loop_
_geom_bond_atom_site_label_1
_geom_bond_atom_site_label_2
_geom_bond_distance
_geom_bond_site_symmetry_2
P1 C11 1.832(3) .
P1 C1 1.843(2) .
P1 C21 1.845(2) .
P1 B1 2.006(3) 2_665
B1 C31 1.624(3) .
B1 C2 1.624(3) .
B1 P1 2.006(3) 3_565
B1 H01 1.13(2) .
C1 C3 1.539(3) .
C1 C2 1.540(3) .
C1 H1 0.9900 .
C2 H2A 0.9800 .
C2 H2B 0.9800 .
C3 H3A 0.9700 .
C3 H3B 0.9700 .
C3 H3C 0.9700 .
C11 C16 1.382(4) .
C11 C12 1.395(4) .
F12 C12 1.337(3) .
C12 C13 1.364(4) .
F13 C13 1.337(3) .
C13 C14 1.369(4) .
F14 C14 1.324(3) .
C14 C15 1.379(4) .
F15 C15 1.341(3) .
C15 C16 1.368(4) .
F16 C16 1.346(3) .
C21 C22 1.378(4) .
C21 C26 1.395(3) .
F22 C22 1.342(3) .
C22 C23 1.389(4) .
F23 C23 1.329(3) .
C23 C24 1.366(4) .
F24 C24 1.338(3) .
C24 C25 1.363(4) .
F25 C25 1.345(3) .
C25 C26 1.381(4) .
F26 C26 1.338(3) .
C31 C36 1.368(4) .
C31 C32 1.386(3) .
F32 C32 1.340(3) .
C32 C33 1.378(4) .
F33 C33 1.348(3) .
C33 C34 1.361(5) .
F34 C34 1.346(3) .
C34 C35 1.370(4) .
F35 C35 1.345(3) .
C35 C36 1.377(4) .
F36 C36 1.357(3) .

loop_
_geom_torsion_atom_site_label_1
_geom_torsion_atom_site_label_2
_geom_torsion_atom_site_label_3
_geom_torsion_atom_site_label_4
_geom_torsion
_geom_torsion_site_symmetry_1
C11 P1 C1 C3 -66.6(2) .
C21 P1 C1 C3 45.2(2) .
B1 P1 C1 C3 156.1(2) 2_665
C11 P1 C1 C2 58.20(19) .
C21 P1 C1 C2 170.01(17) .
B1 P1 C1 C2 -79.1(2) 2_665
C3 C1 C2 B1 -65.3(3) .
P1 C1 C2 B1 169.16(17) .
C31 B1 C2 C1 83.0(3) .
P1 B1 C2 C1 -148.30(18) 3_565
C1 P1 C11 C16 -100.3(2) .
C21 P1 C11 C16 144.61(19) .
B1 P1 C11 C16 30.6(2) 2_665
C1 P1 C11 C12 78.4(2) .
C21 P1 C11 C12 -36.7(2) .
B1 P1 C11 C12 -150.7(2) 2_665
C16 C11 C12 F12 -179.9(2) .
P1 C11 C12 F12 1.3(3) .
C16 C11 C12 C13 -2.0(4) .
P1 C11 C12 C13 179.2(2) .
F12 C12 C13 F13 -2.4(4) .
C11 C12 C13 F13 179.6(2) .
F12 C12 C13 C14 177.5(2) .
C11 C12 C13 C14 -0.5(4) .
F13 C13 C14 F14 2.2(4) .
C12 C13 C14 F14 -177.7(3) .
F13 C13 C14 C15 -178.7(3) .
C12 C13 C14 C15 1.4(4) .
F14 C14 C15 F15 -0.3(4) .
C13 C14 C15 F15 -179.4(3) .
F14 C14 C15 C16 179.4(2) .
C13 C14 C15 C16 0.3(4) .
F15 C15 C16 F16 -3.7(4) .
C14 C15 C16 F16 176.6(2) .
F15 C15 C16 C11 176.7(2) .
C14 C15 C16 C11 -3.0(4) .
C12 C11 C16 F16 -175.8(2) .
P1 C11 C16 F16 3.0(3) .
C12 C11 C16 C15 3.7(4) .
P1 C11 C16 C15 -177.5(2) .
C11 P1 C21 C22 150.1(2) .
C1 P1 C21 C22 39.4(2) .
B1 P1 C21 C22 -79.9(2) 2_665
C11 P1 C21 C26 -39.7(2) .
C1 P1 C21 C26 -150.5(2) .
B1 P1 C21 C26 90.3(2) 2_665
C26 C21 C22 F22 -176.9(2) .
P1 C21 C22 F22 -6.2(4) .
C26 C21 C22 C23 1.9(4) .
P1 C21 C22 C23 172.6(2) .
F22 C22 C23 F23 -2.2(4) .
C21 C22 C23 F23 179.0(2) .
F22 C22 C23 C24 177.9(3) .
C21 C22 C23 C24 -1.0(4) .
F23 C23 C24 F24 0.1(4) .
C22 C23 C24 F24 -180.0(3) .
F23 C23 C24 C25 179.9(3) .
C22 C23 C24 C25 -0.1(4) .
F24 C24 C25 F25 1.0(4) .
C23 C24 C25 F25 -178.8(3) .
F24 C24 C25 C26 -180.0(2) .
C23 C24 C25 C26 0.2(4) .
F25 C25 C26 F26 0.3(4) .
C24 C25 C26 F26 -178.7(2) .
F25 C25 C26 C21 179.8(2) .
C24 C25 C26 C21 0.8(4) .
C22 C21 C26 F26 177.8(2) .
P1 C21 C26 F26 7.0(3) .
C22 C21 C26 C25 -1.8(4) .
P1 C21 C26 C25 -172.5(2) .
C2 B1 C31 C36 59.0(3) .
P1 B1 C31 C36 -75.4(3) 3_565
C2 B1 C31 C32 -121.2(3) .
P1 B1 C31 C32 104.5(2) 3_565
C36 C31 C32 F32 -179.2(2) .
B1 C31 C32 F32 0.9(4) .
C36 C31 C32 C33 0.5(4) .
B1 C31 C32 C33 -179.4(2) .
F32 C32 C33 F33 0.7(4) .
C31 C32 C33 F33 -179.0(2) .
F32 C32 C33 C34 -179.5(2) .
C31 C32 C33 C34 0.8(4) .
F33 C33 C34 F34 -1.3(4) .
C32 C33 C34 F34 178.9(3) .
F33 C33 C34 C35 178.2(3) .
C32 C33 C34 C35 -1.5(4) .
F34 C34 C35 F35 0.7(4) .
C33 C34 C35 F35 -178.9(3) .
F34 C34 C35 C36 -179.4(3) .
C33 C34 C35 C36 1.0(4) .
C32 C31 C36 F36 -179.1(2) .
B1 C31 C36 F36 0.8(4) .
C32 C31 C36 C35 -1.0(4) .
B1 C31 C36 C35 178.8(3) .
F35 C35 C36 F36 -1.7(4) .
C34 C35 C36 F36 178.4(2) .
F35 C35 C36 C31 -179.8(2) .
C34 C35 C36 C31 0.3(4) .
